data_2241147
loop_
_publ_author_name
'Stein, Timo'
'Hoffmann, Frank'
'Fr\"oba, Michael'

_publ_section_title
;
 Crystal structures of
 1-bromo-3,5-bis(4,4-dimethyl-1,3-oxazolin-2-yl)benzene 0.15-hydrate and
 3,5-bis(4,4-dimethyl-1,3-oxazolin-2-yl)-1-iodobenzene
;
_journal_coeditor_code LH5783
_journal_issue 10
_journal_name_full 'Acta Crystallographica Section E'
_journal_page_first 1125
_journal_page_last 1131
_journal_paper_doi 10.1107/S2056989015016059
_journal_volume 71
_journal_year 2015
_chemical_formula_iupac 'C16 H19 Br N2 O2, 0.15H2 O'
_chemical_formula_moiety 'C16 H19 Br N2 O2, 0.15(H2 O)'
_chemical_formula_sum 'C16 H19.3 Br N2 O2.15'
_chemical_formula_weight 353.94
_chemical_name_systematic
;
1-Bromo-3,5-bis(4,4-dimethyl-1,3-oxazolin-2-yl)benzene
0.15-hydrate
;
_space_group_crystal_system monoclinic
_space_group_IT_number 14
_space_group_name_Hall '-P 2yn'
_space_group_name_H-M_alt 'P 1 21/n 1'
_symmetry_space_group_name_Hall '-P 2yn'
_symmetry_space_group_name_H-M 'P 1 21/n 1'
_atom_sites_solution_hydrogens mixed
_atom_sites_solution_primary iterative
_atom_sites_solution_secondary difmap
_audit_creation_method SHELXL-2014/7
_cell_angle_alpha 90
_cell_angle_beta 114.496(2)
_cell_angle_gamma 90
_cell_formula_units_Z 4
_cell_length_a 10.06610(10)
_cell_length_b 16.2960(2)
_cell_length_c 11.04000(10)
_cell_measurement_reflns_used 11733
_cell_measurement_temperature 100(2)
_cell_measurement_theta_max 31.7760
_cell_measurement_theta_min 3.2150
_cell_volume 1647.97(4)
_computing_cell_refinement
;
CrysAlis PRO (Agilent, 2013)
;
_computing_data_collection
;
CrysAlis PRO (Agilent, 2013)
;
_computing_data_reduction
;
CrysAlis PRO (Agilent, 2013)
;
_computing_molecular_graphics
;
XP in SHELXTL (Sheldrick, 2008)
;
_computing_publication_material
;
WinGX (Farrugia, 2012), OLEX2 (Dolomanov <i>et al.</i>,  2009),
publCIF (Westrip, 2010) and PLATON (Spek, 2009)
;
_computing_structure_refinement
;
SHELXL2014 (Sheldrick, 2015)
;
_computing_structure_solution
;
SUPERFLIP (Palatinus & Chapuis, 2007)
;
_diffrn_ambient_temperature 100(2)
_diffrn_detector_area_resol_mean 10.4127
_diffrn_measured_fraction_theta_full 0.998
_diffrn_measured_fraction_theta_max 0.993
_diffrn_measurement_device_type 'Agilent SuperNova Dual Source diffractometer with an Atlas detector'
_diffrn_measurement_method '\w scans'
_diffrn_radiation_monochromator mirror
_diffrn_radiation_source 'SuperNova (Mo) X-ray Source'
_diffrn_radiation_type MoK\a
_diffrn_radiation_wavelength 0.71073
_diffrn_reflns_av_R_equivalents 0.0354
_diffrn_reflns_limit_h_max 14
_diffrn_reflns_limit_h_min -14
_diffrn_reflns_limit_k_max 23
_diffrn_reflns_limit_k_min -23
_diffrn_reflns_limit_l_max 16
_diffrn_reflns_limit_l_min -16
_diffrn_reflns_number 29541
_diffrn_reflns_theta_full 25.242
_diffrn_reflns_theta_max 31.496
_diffrn_reflns_theta_min 3.219
_exptl_absorpt_coefficient_mu 2.501
_exptl_absorpt_correction_T_max 1.00000
_exptl_absorpt_correction_T_min 0.67007
_exptl_absorpt_correction_type multi-scan
_exptl_absorpt_process_details
;
(CrysAlisPRO; Agilent, 2013)
;
_exptl_crystal_colour colorless
_exptl_crystal_density_diffrn 1.427
_exptl_crystal_density_method 'not measured'
_exptl_crystal_description plate
_exptl_crystal_F_000 726
_exptl_crystal_size_max 0.34
_exptl_crystal_size_mid 0.26
_exptl_crystal_size_min 0.08
_refine_diff_density_max 0.846
_refine_diff_density_min -0.743
_refine_ls_extinction_method none
_refine_ls_goodness_of_fit_ref 1.046
_refine_ls_hydrogen_treatment mixed
_refine_ls_matrix_type full
_refine_ls_number_parameters 209
_refine_ls_number_reflns 5438
_refine_ls_number_restraints 3
_refine_ls_restrained_S_all 1.046
_refine_ls_R_factor_all 0.0456
_refine_ls_R_factor_gt 0.0351
_refine_ls_shift/su_max 0.001
_refine_ls_shift/su_mean 0.000
_refine_ls_structure_factor_coef Fsqd
_refine_ls_weighting_details 'w=1/[\s^2^(Fo^2^)+(0.0278P)^2^+1.5569P] where P=(Fo^2^+2Fc^2^)/3'
_refine_ls_weighting_scheme calc
_refine_ls_wR_factor_gt 0.0757
_refine_ls_wR_factor_ref 0.0803
_reflns_number_gt 4598
_reflns_number_total 5438
_reflns_threshold_expression 'I > 2\s(I)'
_cod_data_source_file lh5783sup1.cif
_cod_data_source_block 1
_cod_original_cell_volume 1647.96(4)
_cod_original_formula_sum 'C16 H19.30 Br N2 O2.15'
_cod_database_code 2241147
_cod_database_fobs_code 2241147
_shelx_space_group_comment
;
The symmetry employed for this shelxl refinement is uniquely defined
by the following loop, which should always be used as a source of
symmetry information in preference to the above space-group names.
They are only intended as comments.
;
_shelx_estimated_absorpt_t_min 0.483
_shelx_estimated_absorpt_t_max 0.825

loop_
_space_group_symop_operation_xyz
'x, y, z'
'-x+1/2, y+1/2, -z+1/2'
'-x, -y, -z'
'x-1/2, -y-1/2, z-1/2'

loop_
_atom_site_type_symbol
_atom_site_label
_atom_site_fract_x
_atom_site_fract_y
_atom_site_fract_z
_atom_site_U_iso_or_equiv
_atom_site_adp_type
_atom_site_calc_flag
_atom_site_occupancy
C C1 0.26376(17) 0.48374(9) 0.34172(15) 0.0162(3) Uani d 1
C C3 0.44468(17) 0.38604(9) 0.47611(15) 0.0161(3) Uani d 1
C C5 0.45798(18) 0.44445(10) 0.28229(15) 0.0180(3) Uani d 1
C C4 0.51639(17) 0.39301(10) 0.39218(15) 0.0176(3) Uani d 1
H H4 0.6035 0.3631 0.4099 0.021 Uiso calc 1
C C12 0.49957(17) 0.32940(10) 0.59022(16) 0.0184(3) Uani d 1
C C7 0.13236(18) 0.53354(9) 0.31540(15) 0.0172(3) Uani d 1
C C6 0.33230(18) 0.48959(10) 0.25469(15) 0.0179(3) Uani d 1
H H6 0.2934 0.5238 0.1783 0.022 Uiso calc 1
C C9 -0.0526(2) 0.62058(12) 0.23624(19) 0.0268(4) Uani d 1
C C14 0.53332(19) 0.25360(11) 0.76730(17) 0.0226(3) Uani d 1
C C16 0.4386(3) 0.18050(16) 0.7561(4) 0.0682(10) Uani d 1
H H16A 0.4962 0.1380 0.8186 0.102 Uiso calc 1
H H16B 0.4009 0.1589 0.6651 0.102 Uiso calc 1
H H16C 0.3568 0.1968 0.7771 0.102 Uiso calc 1
C C15 0.5965(4) 0.28651(17) 0.9079(2) 0.0632(9) Uani d 1
H H15A 0.6590 0.2447 0.9687 0.095 Uiso calc 1
H H15B 0.5170 0.3004 0.9336 0.095 Uiso calc 1
H H15C 0.6544 0.3357 0.9127 0.095 Uiso calc 1
C C2 0.31925(17) 0.43183(9) 0.45143(15) 0.0159(3) Uani d 1
H H2 0.2716 0.4276 0.5096 0.019 Uiso calc 1
C C13 0.6535(3) 0.2366(2) 0.7218(3) 0.0757(12) Uani d 1
H H13A 0.7495 0.2531 0.7914 0.091 Uiso calc 1
H H13B 0.6568 0.1775 0.7028 0.091 Uiso calc 1
C C8 -0.0606(2) 0.57193(12) 0.35229(19) 0.0257(4) Uani d 1
H H8A -0.0676 0.6094 0.4201 0.031 Uiso calc 1
H H8B -0.1460 0.5347 0.3203 0.031 Uiso calc 1
C C10 -0.0128(3) 0.70964(14) 0.2754(3) 0.0525(7) Uani d 1
H H10A -0.0925 0.7364 0.2894 0.079 Uiso calc 1
H H10B 0.0031 0.7380 0.2043 0.079 Uiso calc 1
H H10C 0.0766 0.7120 0.3578 0.079 Uiso calc 1
C C11 -0.1925(3) 0.6130(2) 0.1101(2) 0.0564(8) Uani d 1
H H11A -0.2755 0.6304 0.1283 0.085 Uiso calc 1
H H11C -0.2061 0.5558 0.0801 0.085 Uiso calc 1
H H11B -0.1859 0.6479 0.0405 0.085 Uiso calc 1
N N2 0.44454(16) 0.31821(9) 0.67357(14) 0.0217(3) Uani d 1
N N1 0.07115(17) 0.58157(10) 0.21786(15) 0.0248(3) Uani d 1
O O2 0.61878(15) 0.28455(9) 0.60266(13) 0.0309(3) Uani d 1
O O1 0.07500(14) 0.52563(8) 0.40654(13) 0.0257(3) Uani d 1
Br Br1 0.55330(2) 0.45321(2) 0.16706(2) 0.02642(6) Uani d 1
O O3 0.0751(12) 0.5663(7) -0.0328(10) 0.035(2) Uani d 0.15
H H3A 0.076(18) 0.572(11) 0.043(8) 0.050 Uiso d 0.15
H H3B 0.010(15) 0.532(9) -0.071(14) 0.050 Uiso d 0.15

loop_
_atom_site_aniso_label
_atom_site_aniso_U_11
_atom_site_aniso_U_22
_atom_site_aniso_U_33
_atom_site_aniso_U_12
_atom_site_aniso_U_13
_atom_site_aniso_U_23
C1 0.0199(7) 0.0131(6) 0.0129(6) -0.0033(5) 0.0042(5) -0.0015(5)
C3 0.0180(7) 0.0150(7) 0.0121(6) -0.0028(5) 0.0030(5) -0.0007(5)
C5 0.0211(7) 0.0192(7) 0.0136(6) -0.0068(6) 0.0072(6) -0.0031(6)
C4 0.0180(7) 0.0174(7) 0.0148(7) -0.0036(5) 0.0042(6) -0.0034(5)
C12 0.0174(7) 0.0176(7) 0.0172(7) 0.0005(6) 0.0041(6) 0.0016(6)
C7 0.0211(7) 0.0143(7) 0.0148(6) -0.0027(5) 0.0060(6) -0.0007(5)
C6 0.0227(7) 0.0157(7) 0.0123(6) -0.0040(6) 0.0042(6) -0.0002(5)
C9 0.0225(8) 0.0287(9) 0.0283(9) 0.0055(7) 0.0098(7) 0.0115(7)
C14 0.0214(8) 0.0232(8) 0.0218(8) 0.0059(6) 0.0075(6) 0.0091(6)
C16 0.0363(13) 0.0327(12) 0.097(2) -0.0059(10) -0.0107(13) 0.0361(14)
C15 0.091(2) 0.0425(14) 0.0272(11) 0.0238(14) -0.0041(13) 0.0066(10)
C2 0.0195(7) 0.0135(6) 0.0131(6) -0.0025(5) 0.0054(5) -0.0011(5)
C13 0.0707(19) 0.115(3) 0.0664(18) 0.071(2) 0.0532(16) 0.0711(19)
C8 0.0246(8) 0.0265(8) 0.0263(9) 0.0063(7) 0.0108(7) 0.0070(7)
C10 0.0556(15) 0.0216(10) 0.097(2) 0.0112(10) 0.0485(16) 0.0155(12)
C11 0.0293(11) 0.099(2) 0.0326(12) 0.0073(13) 0.0045(9) 0.0261(14)
N2 0.0229(7) 0.0216(7) 0.0193(6) 0.0065(5) 0.0075(5) 0.0086(5)
N1 0.0263(7) 0.0266(8) 0.0202(7) 0.0060(6) 0.0084(6) 0.0076(6)
O2 0.0269(7) 0.0420(8) 0.0269(7) 0.0164(6) 0.0143(5) 0.0178(6)
O1 0.0260(6) 0.0299(7) 0.0245(6) 0.0090(5) 0.0138(5) 0.0126(5)
Br1 0.02744(9) 0.03482(10) 0.02055(9) -0.00288(7) 0.01352(7) 0.00215(7)
O3 0.039(5) 0.040(6) 0.024(4) -0.002(4) 0.011(4) 0.003(4)

loop_
_atom_type_symbol
_atom_type_description
_atom_type_scat_dispersion_real
_atom_type_scat_dispersion_imag
_atom_type_scat_source
C C 0.0033 0.0016 'International Tables Vol C Tables 4.2.6.8 and 6.1.1.4'
H H 0.0000 0.0000 'International Tables Vol C Tables 4.2.6.8 and 6.1.1.4'
N N 0.0061 0.0033 'International Tables Vol C Tables 4.2.6.8 and 6.1.1.4'
O O 0.0106 0.0060 'International Tables Vol C Tables 4.2.6.8 and 6.1.1.4'
Br Br -0.2901 2.4595 'International Tables Vol C Tables 4.2.6.8 and 6.1.1.4'

loop_
_geom_angle_atom_site_label_1
_geom_angle_atom_site_label_2
_geom_angle_atom_site_label_3
_geom_angle
C2 C1 C6 120.34(15)
C2 C1 C7 120.67(14)
C6 C1 C7 118.99(14)
C2 C3 C4 120.20(14)
C2 C3 C12 119.44(14)
C4 C3 C12 120.35(14)
C6 C5 C4 122.04(15)
C6 C5 Br1 118.98(12)
C4 C5 Br1 118.98(13)
C5 C4 C3 118.75(15)
C5 C4 H4 120.6
C3 C4 H4 120.6
N2 C12 O2 118.75(15)
N2 C12 C3 126.08(15)
O2 C12 C3 115.16(14)
N1 C7 O1 118.85(15)
N1 C7 C1 126.06(15)
O1 C7 C1 115.09(13)
C5 C6 C1 118.59(14)
C5 C6 H6 120.7
C1 C6 H6 120.7
N1 C9 C10 108.11(16)
N1 C9 C11 110.53(19)
C10 C9 C11 111.9(2)
N1 C9 C8 103.30(14)
C10 C9 C8 110.73(19)
C11 C9 C8 111.89(17)
N2 C14 C16 109.10(15)
N2 C14 C15 109.82(16)
C16 C14 C15 110.5(2)
N2 C14 C13 103.34(15)
C16 C14 C13 113.3(3)
C15 C14 C13 110.6(2)
C14 C16 H16A 109.5
C14 C16 H16B 109.5
H16A C16 H16B 109.5
C14 C16 H16C 109.5
H16A C16 H16C 109.5
H16B C16 H16C 109.5
C14 C15 H15A 109.5
C14 C15 H15B 109.5
H15A C15 H15B 109.5
C14 C15 H15C 109.5
H15A C15 H15C 109.5
H15B C15 H15C 109.5
C1 C2 C3 120.03(15)
C1 C2 H2 120.0
C3 C2 H2 120.0
O2 C13 C14 106.17(16)
O2 C13 H13A 110.5
C14 C13 H13A 110.5
O2 C13 H13B 110.5
C14 C13 H13B 110.5
H13A C13 H13B 108.7
O1 C8 C9 104.25(14)
O1 C8 H8A 110.9
C9 C8 H8A 110.9
O1 C8 H8B 110.9
C9 C8 H8B 110.9
H8A C8 H8B 108.9
C9 C10 H10A 109.5
C9 C10 H10B 109.5
H10A C10 H10B 109.5
C9 C10 H10C 109.5
H10A C10 H10C 109.5
H10B C10 H10C 109.5
C9 C11 H11A 109.5
C9 C11 H11C 109.5
H11A C11 H11C 109.5
C9 C11 H11B 109.5
H11A C11 H11B 109.5
H11C C11 H11B 109.5
C12 N2 C14 106.82(14)
C7 N1 C9 106.76(15)
C12 O2 C13 104.63(15)
C7 O1 C8 105.11(13)
H3A O3 H3B 105(5)

loop_
_geom_bond_atom_site_label_1
_geom_bond_atom_site_label_2
_geom_bond_distance
C1 C2 1.391(2)
C1 C6 1.399(2)
C1 C7 1.474(2)
C3 C2 1.393(2)
C3 C4 1.396(2)
C3 C12 1.472(2)
C5 C6 1.384(2)
C5 C4 1.389(2)
C5 Br1 1.8898(16)
C4 H4 0.9500
C12 N2 1.269(2)
C12 O2 1.362(2)
C7 N1 1.266(2)
C7 O1 1.358(2)
C6 H6 0.9500
C9 N1 1.485(2)
C9 C10 1.520(3)
C9 C11 1.520(3)
C9 C8 1.537(3)
C14 N2 1.487(2)
C14 C16 1.498(3)
C14 C15 1.511(3)
C14 C13 1.515(3)
C16 H16A 0.9800
C16 H16B 0.9800
C16 H16C 0.9800
C15 H15A 0.9800
C15 H15B 0.9800
C15 H15C 0.9800
C2 H2 0.9500
C13 O2 1.443(3)
C13 H13A 0.9900
C13 H13B 0.9900
C8 O1 1.454(2)
C8 H8A 0.9900
C8 H8B 0.9900
C10 H10A 0.9800
C10 H10B 0.9800
C10 H10C 0.9800
C11 H11A 0.9800
C11 H11C 0.9800
C11 H11B 0.9800
O3 H3A 0.84(2)
O3 H3B 0.84(2)

loop_
_geom_hbond_atom_site_label_D
_geom_hbond_atom_site_label_H
_geom_hbond_atom_site_label_A
_geom_hbond_site_symmetry_D
_geom_hbond_site_symmetry_H
_geom_hbond_site_symmetry_A
_geom_hbond_distance_DH
_geom_hbond_distance_HA
_geom_hbond_distance_DA
_geom_hbond_angle_DHA
_geom_hbond_publ_flag
C6 H6 O3 1_555 1_555 1_555 0.95 2.548(10) 3.395(10) 148.6(3) yes
O3 H3A N1 1_555 1_555 1_555 0.84(2) 1.96(2) 2.796(10) 178(15) yes
C16 H16B O3 1_555 1_555 2_545 0.98 2.181(10) 3.045(11) 146.2(3) yes
C13 H13B O3 1_555 1_555 2_545 0.99 2.940(10) 3.656(12) 130.4(3) yes
C8 H8B Br1 1_555 1_555 1_455 0.99 3.08869(19) 4.054(2) 165.38(10) yes
C11 H11C O3 1_555 1_555 3_565 0.98 2.557(11) 3.391(12) 142.9(3) yes
O3 H3B N1 1_555 1_555 3_565 0.84(2) 2.37(9) 3.107(11) 148(15) yes
O3 H3B O3 1_555 1_555 3_565 0.84(2) 2.32(13) 2.90(2) 126(13) yes
